data_4022334
loop_
_publ_author_name
'Alexander Krivokapic'
'Andrew R. Cowley'
'Harry L. Anderson'

_publ_section_title
;
 Contracted and Expanded meso-Alkynyl Porphyrinoids:
 from Triphyrin to Hexaphyrin
;
_journal_name_full 'Journal of Organic Chemistry'
_journal_page_first 1089
_journal_page_last 1096
_journal_paper_doi 10.1021/jo026748c
_journal_volume 68
_journal_year 2003
_chemical_compound_source
;
Synthesised as described.
;
_chemical_formula_moiety '(C80 H126 N4 Si4), (CH2 Cl2), (H2 O)'
_chemical_formula_sum 'C81 H130 Cl2 N4 O Si4'
_chemical_formula_weight 1359.17
_chemical_melting_point ?
_chemical_name_systematic
;                                                         
?
;
_space_group_IT_number 2
_symmetry_cell_setting triclinic
_symmetry_space_group_name_Hall '-P 1'
_symmetry_space_group_name_H-M 'P -1'
_atom_sites_solution_hydrogens geom
_atom_sites_solution_primary direct
_cell_angle_alpha 107.214(3)
_cell_angle_beta 106.306(3)
_cell_angle_gamma 92.789(3)
_cell_formula_units_Z 2
_cell_length_a 15.2870(7)
_cell_length_b 15.6170(9)
_cell_length_c 19.0320(11)
_cell_measurement_reflns_used 51968
_cell_measurement_temperature 150
_cell_measurement_theta_max 27
_cell_measurement_theta_min 0
_cell_volume 4122.3(4)
_computing_cell_refinement
;
  SPARE
;
_computing_data_collection
;
  DATA COLLECTION
;
_computing_data_reduction
;
  SPARE
;
_computing_molecular_graphics
;
  CAMERON (Watkin et al 1996)
;
_computing_publication_material
;
  CRYSTALS (Watkin et al 2001)
;
_computing_structure_refinement
;
  CRYSTALS (Watkin et al 2001)
;
_computing_structure_solution
;
  SIR92 (Altomare et al, 1994)
;
_diffrn_ambient_temperature 150
_diffrn_measured_fraction_theta_full 0.959
_diffrn_measured_fraction_theta_max 0.920
_diffrn_measurement_device_type
;
Enraf Nonius Kappa CCD
;
_diffrn_measurement_method \w
_diffrn_radiation_monochromator graphite
_diffrn_radiation_type 'Mo K\a'
_diffrn_radiation_wavelength 0.71073
_diffrn_reflns_av_R_equivalents 0.04
_diffrn_reflns_limit_h_max 18
_diffrn_reflns_limit_h_min 0
_diffrn_reflns_limit_k_max 19
_diffrn_reflns_limit_k_min -19
_diffrn_reflns_limit_l_max 22
_diffrn_reflns_limit_l_min -23
_diffrn_reflns_number 51968
_diffrn_reflns_theta_full 20.017
_diffrn_reflns_theta_max 26.425
_diffrn_reflns_theta_min 1.178
_diffrn_standards_decay_% 0.00
_diffrn_standards_interval_count 0
_diffrn_standards_interval_time 0
_diffrn_standards_number 0
_exptl_absorpt_coefficient_mu 0.180
_exptl_absorpt_correction_T_max 0.95
_exptl_absorpt_correction_T_min 0.93
_exptl_absorpt_correction_type multi-scan
_exptl_absorpt_process_details
;
  Denzo/Scalepack (Otwinowski & Minor, 1996)
;
_exptl_crystal_colour ' green '
_exptl_crystal_density_diffrn 1.088
_exptl_crystal_density_meas ?
_exptl_crystal_description ' pyramid '
_exptl_crystal_F_000 1467.797
_exptl_crystal_size_max 0.50
_exptl_crystal_size_mid 0.40
_exptl_crystal_size_min 0.30
_refine_diff_density_max 1.59
_refine_diff_density_min -1.19
_refine_ls_extinction_method None
_refine_ls_goodness_of_fit_ref 1.0154
_refine_ls_hydrogen_treatment mixed
_refine_ls_matrix_type full
_refine_ls_number_parameters 827
_refine_ls_number_reflns 12044
_refine_ls_R_factor_all 0.1137
_refine_ls_R_factor_gt 0.0943
_refine_ls_shift/su_max 0.024273
_refine_ls_structure_factor_coef F
_refine_ls_weighting_details
;
  Method= Tukey and Prince
  W = [weight] * [1-(deltaF/6*sigmaF)^2]^2
  6.31 5.39 5.35 1.23
;
_refine_ls_weighting_scheme calc
_refine_ls_wR_factor_all 0.0956
_refine_ls_wR_factor_gt 0.0900
_refine_ls_wR_factor_ref 0.0897
_reflns_limit_h_max 18
_reflns_limit_h_min -18
_reflns_limit_k_max 18
_reflns_limit_k_min -19
_reflns_limit_l_max 23
_reflns_limit_l_min 0
_reflns_number_gt 12104
_reflns_number_total 15598
_reflns_threshold_expression I>3.00u(I)
_cod_data_source_file jo026748csi20021121_094930_3.cif
_cod_data_source_block compound_H2-2
_cod_depositor_comments
;
The following automatic conversions were performed:
'_symmetry_cell_setting' value 'Triclinic ' changed to 'triclinic'
according to '/home/saulius/struct/CIF-dictionaries/cif_core.dic'
dictionary named 'cif_core.dic' version 2.4.1 from 2010-06-29.

Automatic conversion script
Id: cif_fix_enum 1527 2010-12-29 10:47:43Z saulius 

The following automatic conversions were performed:

'_chemical_melting_point' value 'not measured' was changed to '?' -
the value is undefined or not given.

Automatic conversion script
Id: cif_fix_values 1646 2011-03-28 12:23:43Z adriana 
;
_cod_original_sg_symbol_H-M 'P -1 '
_cod_original_formula_sum ' C81 H130 Cl2 N4 O1 Si4 '
_cod_database_code 4022334

loop_
_symmetry_equiv_pos_as_xyz
x,y,z
-x,-y,-z

loop_
_atom_site_label
_atom_site_type_symbol
_atom_site_fract_x
_atom_site_fract_y
_atom_site_fract_z
_atom_site_U_iso_or_equiv
_atom_site_occupancy
_atom_site_adp_type
_atom_site_attached_hydrogens
Cl1 Cl 0.4919(2) 0.4618(3) 0.29464(17) 0.1753 1.0000 Uani .
Cl2 Cl 0.40646(18) 0.44297(16) 0.40776(13) 0.1352 1.0000 Uani .
Si1 Si 0.12553(6) 0.31725(5) -0.45878(5) 0.0306 1.0000 Uani .
Si2 Si 0.14174(6) -0.15656(5) -0.06731(5) 0.0298 1.0000 Uani .
Si3 Si -0.63166(6) -0.16221(6) -0.46217(5) 0.0354 1.0000 Uani .
Si4 Si -0.27207(6) 0.57272(5) 0.00209(4) 0.0292 1.0000 Uani .
O1 O 0.4682(3) 0.0866(6) 0.0139(3) 0.1908 1.0000 Uani 2
N1 N -0.04882(16) 0.11279(14) -0.25858(13) 0.0247 1.0000 Uani .
N2 N -0.20219(15) 0.01234(15) -0.25593(13) 0.0245 1.0000 Uani .
N3 N -0.29169(16) 0.16574(14) -0.24427(13) 0.0249 1.0000 Uani .
N4 N -0.13622(16) 0.26636(15) -0.24465(13) 0.0249 1.0000 Uani .
C1 C 0.00612(19) 0.15686(17) -0.28621(15) 0.0246 1.0000 Uani .
C2 C 0.0895(2) 0.11542(18) -0.28391(16) 0.0275 1.0000 Uani .
C3 C 0.08605(19) 0.05146(18) -0.24818(16) 0.0261 1.0000 Uani .
C4 C -0.00285(19) 0.04787(17) -0.23554(14) 0.0245 1.0000 Uani .
C5 C -0.04435(18) -0.01885(17) -0.21306(14) 0.0232 1.0000 Uani .
C6 C -0.14036(19) -0.04099(17) -0.23078(14) 0.0246 1.0000 Uani .
C7 C -0.19251(19) -0.12320(17) -0.23423(15) 0.0266 1.0000 Uani .
C8 C -0.2834(2) -0.11965(18) -0.26767(17) 0.0301 1.0000 Uani .
C9 C -0.28904(19) -0.03159(17) -0.27786(15) 0.0250 1.0000 Uani .
C10 C -0.36933(19) 0.00924(18) -0.29690(15) 0.0263 1.0000 Uani .
C11 C -0.37021(18) 0.10441(18) -0.27081(15) 0.0246 1.0000 Uani .
C12 C -0.44723(19) 0.15125(19) -0.25828(16) 0.0276 1.0000 Uani .
C13 C -0.41128(19) 0.24039(18) -0.21906(16) 0.0280 1.0000 Uani .
C14 C -0.31420(18) 0.24924(17) -0.21234(14) 0.0238 1.0000 Uani .
C15 C -0.25190(18) 0.33037(17) -0.18648(14) 0.0233 1.0000 Uani .
C16 C -0.17349(19) 0.33909(17) -0.21044(15) 0.0250 1.0000 Uani .
C17 C -0.12700(19) 0.42009(18) -0.21412(16) 0.0265 1.0000 Uani .
C18 C -0.06604(19) 0.39291(18) -0.25395(16) 0.0269 1.0000 Uani .
C19 C -0.07021(18) 0.29548(17) -0.27134(15) 0.0244 1.0000 Uani .
C20 C -0.01081(19) 0.23910(17) -0.30144(14) 0.0239 1.0000 Uani .
C21 C 0.03703(19) 0.26803(18) -0.34768(16) 0.0267 1.0000 Uani .
C22 C 0.0728(2) 0.28892(19) -0.39064(17) 0.0306 1.0000 Uani .
C23 C 0.0159(2) -0.06702(17) -0.17117(15) 0.0271 1.0000 Uani .
C24 C 0.0675(2) -0.10240(18) -0.13098(16) 0.0285 1.0000 Uani .
C25 C -0.45433(19) -0.04851(18) -0.34378(17) 0.0281 1.0000 Uani .
C26 C -0.5236(2) -0.0965(2) -0.38895(19) 0.0347 1.0000 Uani .
C27 C -0.26937(19) 0.40899(18) -0.13234(16) 0.0260 1.0000 Uani .
C28 C -0.2775(2) 0.47287(19) -0.08144(17) 0.0300 1.0000 Uani .
C29 C 0.1672(2) 0.1342(2) -0.3133(2) 0.0419 1.0000 Uani .
C30 C 0.1489(4) 0.0739(3) -0.3961(3) 0.0676 1.0000 Uani .
C31 C 0.1633(2) -0.0023(2) -0.22831(18) 0.0320 1.0000 Uani .
C32 C 0.2313(2) 0.0463(2) -0.1480(2) 0.0431 1.0000 Uani .
C33 C -0.1561(2) -0.19955(19) -0.20716(17) 0.0308 1.0000 Uani .
C34 C -0.1226(3) -0.2679(2) -0.2655(2) 0.0409 1.0000 Uani .
C35 C -0.3614(2) -0.1923(2) -0.2824(2) 0.0467 1.0000 Uani 2
C37 C -0.5456(2) 0.1113(2) -0.2769(2) 0.0361 1.0000 Uani .
C38 C -0.5598(3) 0.0653(3) -0.2201(2) 0.0495 1.0000 Uani .
C39 C -0.4655(2) 0.3145(2) -0.1920(2) 0.0384 1.0000 Uani .
C40 C -0.4706(3) 0.3253(3) -0.1111(3) 0.0572 1.0000 Uani .
C41 C -0.1446(2) 0.51634(19) -0.18515(18) 0.0342 1.0000 Uani .
C42 C -0.2324(3) 0.5351(2) -0.2375(2) 0.0448 1.0000 Uani .
C43 C -0.0016(2) 0.45595(19) -0.26922(18) 0.0338 1.0000 Uani .
C44 C -0.0458(3) 0.4798(3) -0.3425(2) 0.0489 1.0000 Uani .
C45 C 0.1563(2) 0.4441(2) -0.4268(2) 0.0389 1.0000 Uani .
C46 C 0.2167(3) 0.4876(3) -0.3433(2) 0.0554 1.0000 Uani .
C47 C 0.1977(3) 0.4747(3) -0.4816(3) 0.0550 1.0000 Uani .
C48 C 0.2255(3) 0.2517(2) -0.4620(2) 0.0434 1.0000 Uani .
C49 C 0.3038(3) 0.2790(3) -0.3862(3) 0.0566 1.0000 Uani .
C50 C 0.2602(3) 0.2470(3) -0.5310(3) 0.0618 1.0000 Uani .
C51 C 0.0353(2) 0.2787(2) -0.55686(19) 0.0430 1.0000 Uani .
C52 C -0.0499(3) 0.3270(3) -0.5581(2) 0.0548 1.0000 Uani .
C53 C 0.0062(3) 0.1755(3) -0.5863(3) 0.0676 1.0000 Uani .
C54 C 0.2328(2) -0.0648(2) 0.00941(18) 0.0418 1.0000 Uani .
C55 C 0.1960(3) 0.0218(3) 0.0442(2) 0.0583 1.0000 Uani .
C56 C 0.2915(3) -0.0978(4) 0.0737(3) 0.0675 1.0000 Uani .
C57 C 0.1975(2) -0.2425(2) -0.1263(2) 0.0401 1.0000 Uani .
C58 C 0.2733(3) -0.2027(3) -0.1500(3) 0.0569 1.0000 Uani .
C59 C 0.1269(3) -0.3074(3) -0.1971(3) 0.0683 1.0000 Uani .
C60 C 0.0605(3) -0.2156(3) -0.0323(2) 0.0455 1.0000 Uani .
C61 C 0.1023(4) -0.2845(4) 0.0060(4) 0.0767 1.0000 Uani .
C62 C 0.0151(4) -0.1506(3) 0.0190(3) 0.0664 1.0000 Uani .
C65 C -0.6785(3) -0.3115(3) -0.6022(2) 0.0616 1.0000 Uani .
C66 C -0.6879(2) -0.2317(2) -0.4172(2) 0.0498 1.0000 Uani .
C67 C -0.6270(4) -0.3015(3) -0.3944(4) 0.0930 1.0000 Uani .
C68 C -0.7145(4) -0.1739(4) -0.3494(3) 0.0701 1.0000 Uani .
C69 C -0.7053(2) -0.0758(2) -0.48548(18) 0.0406 1.0000 Uani .
C70 C -0.6617(4) -0.0095(3) -0.5148(3) 0.0663 1.0000 Uani .
C71 C -0.8028(3) -0.1177(3) -0.5406(2) 0.0605 1.0000 Uani .
C72 C -0.3127(2) 0.5321(2) 0.07346(18) 0.0360 1.0000 Uani .
C73 C -0.2735(3) 0.4485(3) 0.0880(2) 0.0499 1.0000 Uani .
C74 C -0.2989(3) 0.6063(3) 0.1512(2) 0.0531 1.0000 Uani .
C75 C -0.3522(3) 0.6514(2) -0.0304(2) 0.0451 1.0000 Uani .
C76 C -0.4498(3) 0.6029(4) -0.0740(3) 0.0676 1.0000 Uani .
C77 C -0.3180(4) 0.6998(3) -0.0786(3) 0.0736 1.0000 Uani .
C78 C -0.1483(3) 0.6276(2) 0.03793(18) 0.0418 1.0000 Uani .
C79 C -0.0809(3) 0.5640(3) 0.0602(3) 0.0622 1.0000 Uani .
C80 C -0.1302(4) 0.7173(3) 0.1037(2) 0.0731 1.0000 Uani .
C81 C 0.4938(6) 0.5050(5) 0.3879(5) 0.1194 1.0000 Uani .
C361 C -0.4123(3) -0.1734(3) -0.2260(3) 0.0426(12) 0.748(8) Uiso .
C362 C -0.378(1) -0.2702(9) -0.3329(8) 0.042(4) 0.252(8) Uiso .
C631 C -0.5951(5) -0.2520(5) -0.5323(4) 0.0343(17) 0.453(8) Uiso 1
C632 C -0.6079(4) -0.2228(4) -0.5581(4) 0.0374(15) 0.547(8) Uiso 1
C641 C -0.5115(6) -0.2449(6) -0.5468(5) 0.048(2) 0.453(8) Uiso 3
C642 C -0.5367(7) -0.2106(7) -0.5718(6) 0.071(3) 0.547(8) Uiso 3
H21 H -0.1858 0.0742 -0.2578 0.0286 1.0000 Uiso .
H41 H -0.1545 0.2020 -0.2494 0.0297 1.0000 Uiso .
H291 H 0.1736 0.1990 -0.3110 0.0587 1.0000 Uiso .
H292 H 0.2255 0.1222 -0.2800 0.0587 1.0000 Uiso .
H301 H 0.2014 0.0873 -0.4148 0.0990 1.0000 Uiso .
H302 H 0.0907 0.0858 -0.4296 0.0990 1.0000 Uiso .
H303 H 0.1427 0.0090 -0.3986 0.0990 1.0000 Uiso .
H311 H 0.1968 -0.0111 -0.2676 0.0401 1.0000 Uiso .
H312 H 0.1366 -0.0626 -0.2294 0.0401 1.0000 Uiso .
H321 H 0.2815 0.0090 -0.1367 0.0511 1.0000 Uiso .
H322 H 0.2585 0.1066 -0.1465 0.0511 1.0000 Uiso .
H323 H 0.1984 0.0552 -0.1084 0.0511 1.0000 Uiso .
H331 H -0.2065 -0.2319 -0.1965 0.0373 1.0000 Uiso .
H332 H -0.1036 -0.1733 -0.1584 0.0373 1.0000 Uiso .
H341 H -0.0995 -0.3166 -0.2440 0.0486 1.0000 Uiso .
H342 H -0.1746 -0.2953 -0.3145 0.0486 1.0000 Uiso .
H343 H -0.0716 -0.2367 -0.2764 0.0486 1.0000 Uiso .
H3611 H -0.4622 -0.2251 -0.2406 0.0511 0.7476 Uiso .
H3612 H -0.4400 -0.1167 -0.2256 0.0511 0.7476 Uiso .
H3613 H -0.3692 -0.1656 -0.1734 0.0511 0.7476 Uiso .
H3621 H -0.4336 -0.3052 -0.3309 0.0499 0.2524 Uiso .
H3622 H -0.3908 -0.2637 -0.3855 0.0499 0.2524 Uiso .
H3623 H -0.3242 -0.3030 -0.3224 0.0499 0.2524 Uiso .
H371 H -0.5846 0.1610 -0.2760 0.0396 1.0000 Uiso .
H372 H -0.5653 0.0656 -0.3299 0.0396 1.0000 Uiso .
H381 H -0.6263 0.0401 -0.2353 0.0594 1.0000 Uiso .
H382 H -0.5409 0.1105 -0.1669 0.0594 1.0000 Uiso .
H383 H -0.5216 0.0150 -0.2208 0.0594 1.0000 Uiso .
H391 H -0.5295 0.2997 -0.2289 0.0421 1.0000 Uiso .
H392 H -0.4354 0.3730 -0.1917 0.0421 1.0000 Uiso .
H401 H -0.5072 0.3751 -0.0959 0.0659 1.0000 Uiso .
H402 H -0.5011 0.2674 -0.1108 0.0659 1.0000 Uiso .
H403 H -0.4070 0.3406 -0.0736 0.0659 1.0000 Uiso .
H411 H -0.0911 0.5580 -0.1826 0.0414 1.0000 Uiso .
H412 H -0.1505 0.5284 -0.1322 0.0414 1.0000 Uiso .
H421 H -0.2410 0.5996 -0.2159 0.0570 1.0000 Uiso .
H422 H -0.2271 0.5237 -0.2905 0.0570 1.0000 Uiso .
H423 H -0.2865 0.4941 -0.2402 0.0570 1.0000 Uiso .
H431 H 0.0179 0.5131 -0.2241 0.0423 1.0000 Uiso .
H432 H 0.0536 0.4263 -0.2750 0.0423 1.0000 Uiso .
H441 H -0.0002 0.5217 -0.3499 0.0680 1.0000 Uiso .
H442 H -0.1009 0.5101 -0.3372 0.0680 1.0000 Uiso .
H443 H -0.0653 0.4232 -0.3882 0.0680 1.0000 Uiso .
H451 H 0.0958 0.4668 -0.4295 0.0488 1.0000 Uiso .
H461 H 0.2294 0.5546 -0.3316 0.0640 1.0000 Uiso .
H462 H 0.2762 0.4622 -0.3355 0.0640 1.0000 Uiso .
H463 H 0.1843 0.4745 -0.3079 0.0640 1.0000 Uiso .
H471 H 0.2129 0.5422 -0.4625 0.0703 1.0000 Uiso .
H472 H 0.1521 0.4547 -0.5347 0.0703 1.0000 Uiso .
H473 H 0.2550 0.4471 -0.4833 0.0703 1.0000 Uiso .
H481 H 0.1986 0.1885 -0.4703 0.0592 1.0000 Uiso .
H491 H 0.3539 0.2413 -0.3925 0.0748 1.0000 Uiso .
H492 H 0.3287 0.3444 -0.3714 0.0748 1.0000 Uiso .
H493 H 0.2804 0.2691 -0.3447 0.0748 1.0000 Uiso .
H501 H 0.3130 0.2114 -0.5290 0.0873 1.0000 Uiso .
H502 H 0.2810 0.3097 -0.5288 0.0873 1.0000 Uiso .
H503 H 0.2093 0.2169 -0.5803 0.0873 1.0000 Uiso .
H511 H 0.0648 0.2956 -0.5925 0.0512 1.0000 Uiso .
H521 H -0.0954 0.3041 -0.6113 0.0637 1.0000 Uiso .
H522 H -0.0313 0.3937 -0.5436 0.0637 1.0000 Uiso .
H523 H -0.0787 0.3146 -0.5203 0.0637 1.0000 Uiso .
H531 H -0.0416 0.1574 -0.6382 0.0710 1.0000 Uiso .
H532 H 0.0610 0.1444 -0.5905 0.0710 1.0000 Uiso .
H533 H -0.0198 0.1575 -0.5491 0.0710 1.0000 Uiso .
H541 H 0.2737 -0.0488 -0.0190 0.0476 1.0000 Uiso .
H551 H 0.2480 0.0671 0.0843 0.0626 1.0000 Uiso .
H552 H 0.1663 0.0474 0.0025 0.0626 1.0000 Uiso .
H553 H 0.1496 0.0076 0.0686 0.0626 1.0000 Uiso .
H561 H 0.3385 -0.0466 0.1127 0.0767 1.0000 Uiso .
H562 H 0.3233 -0.1482 0.0507 0.0767 1.0000 Uiso .
H563 H 0.2509 -0.1201 0.0996 0.0767 1.0000 Uiso .
H571 H 0.2281 -0.2755 -0.0906 0.0503 1.0000 Uiso .
H581 H 0.2988 -0.2529 -0.1809 0.0707 1.0000 Uiso .
H582 H 0.3235 -0.1652 -0.1026 0.0707 1.0000 Uiso .
H583 H 0.2473 -0.1639 -0.1819 0.0707 1.0000 Uiso .
H591 H 0.1585 -0.3521 -0.2271 0.0737 1.0000 Uiso .
H592 H 0.0824 -0.3402 -0.1808 0.0737 1.0000 Uiso .
H593 H 0.0930 -0.2729 -0.2301 0.0737 1.0000 Uiso .
H601 H 0.0112 -0.2511 -0.0811 0.0613 1.0000 Uiso .
H611 H 0.0552 -0.3128 0.0229 0.1134 1.0000 Uiso .
H612 H 0.1220 -0.3326 -0.0319 0.1134 1.0000 Uiso .
H613 H 0.1569 -0.2529 0.0520 0.1134 1.0000 Uiso .
H621 H -0.0270 -0.1860 0.0355 0.0921 1.0000 Uiso .
H622 H 0.0636 -0.1093 0.0657 0.0921 1.0000 Uiso .
H623 H -0.0212 -0.1139 -0.0106 0.0921 1.0000 Uiso .
H651 H -0.6553 -0.3586 -0.6382 0.0617 1.0000 Uiso .
H652 H -0.7121 -0.2722 -0.6304 0.0617 1.0000 Uiso .
H653 H -0.7213 -0.3416 -0.5826 0.0617 1.0000 Uiso .
H661 H -0.7465 -0.2659 -0.4574 0.0538 1.0000 Uiso .
H671 H -0.6586 -0.3375 -0.3707 0.1022 1.0000 Uiso .
H672 H -0.6166 -0.3432 -0.4416 0.1022 1.0000 Uiso .
H673 H -0.5665 -0.2690 -0.3563 0.1022 1.0000 Uiso .
H681 H -0.7440 -0.2139 -0.3275 0.0821 1.0000 Uiso .
H682 H -0.7588 -0.1340 -0.3672 0.0821 1.0000 Uiso .
H683 H -0.6581 -0.1357 -0.3088 0.0821 1.0000 Uiso .
H691 H -0.7108 -0.0400 -0.4342 0.0443 1.0000 Uiso .
H701 H -0.7051 0.0342 -0.5259 0.0834 1.0000 Uiso .
H702 H -0.6485 -0.0436 -0.5633 0.0834 1.0000 Uiso .
H703 H -0.6030 0.0244 -0.4746 0.0834 1.0000 Uiso .
H711 H -0.8386 -0.0684 -0.5509 0.0620 1.0000 Uiso .
H712 H -0.7984 -0.1592 -0.5905 0.0620 1.0000 Uiso .
H713 H -0.8346 -0.1528 -0.5164 0.0620 1.0000 Uiso .
H721 H -0.3803 0.5140 0.0465 0.0440 1.0000 Uiso .
H731 H -0.2983 0.4317 0.1262 0.0637 1.0000 Uiso .
H732 H -0.2048 0.4622 0.1090 0.0637 1.0000 Uiso .
H733 H -0.2917 0.3970 0.0383 0.0637 1.0000 Uiso .
H741 H -0.3218 0.5801 0.1859 0.0660 1.0000 Uiso .
H742 H -0.3341 0.6564 0.1423 0.0660 1.0000 Uiso .
H743 H -0.2320 0.6306 0.1762 0.0660 1.0000 Uiso .
H751 H -0.3528 0.6986 0.0182 0.0570 1.0000 Uiso .
H761 H -0.4899 0.6468 -0.0902 0.0840 1.0000 Uiso .
H762 H -0.4741 0.5774 -0.0397 0.0840 1.0000 Uiso .
H763 H -0.4495 0.5527 -0.1209 0.0840 1.0000 Uiso .
H771 H -0.3629 0.7405 -0.0942 0.0999 1.0000 Uiso .
H772 H -0.2565 0.7367 -0.0473 0.0999 1.0000 Uiso .
H773 H -0.3123 0.6540 -0.1259 0.0999 1.0000 Uiso .
H781 H -0.1370 0.6416 -0.0070 0.0458 1.0000 Uiso .
H791 H -0.0165 0.5962 0.0788 0.0733 1.0000 Uiso .
H792 H -0.0938 0.5447 0.1024 0.0733 1.0000 Uiso .
H793 H -0.0884 0.5095 0.0141 0.0733 1.0000 Uiso .
H801 H -0.0637 0.7434 0.1204 0.0766 1.0000 Uiso .
H802 H -0.1693 0.7607 0.0853 0.0766 1.0000 Uiso .
H803 H -0.1457 0.7066 0.1484 0.0766 1.0000 Uiso .
H811 H 0.5555 0.5019 0.4225 0.1416 1.0000 Uiso .
H812 H 0.4830 0.5696 0.3986 0.1416 1.0000 Uiso .

loop_
_atom_site_aniso_label
_atom_site_aniso_U_11
_atom_site_aniso_U_22
_atom_site_aniso_U_33
_atom_site_aniso_U_23
_atom_site_aniso_U_13
_atom_site_aniso_U_12
Cl1 0.130(2) 0.264(4) 0.1263(19) 0.064(2) 0.0274(16) 0.043(2)
Cl2 0.1382(18) 0.1297(16) 0.1096(14) 0.0318(12) 0.0062(13) -0.0030(13)
Si1 0.0322(4) 0.0339(4) 0.0305(4) 0.0134(3) 0.0138(3) 0.0048(3)
Si2 0.0309(4) 0.0325(4) 0.0288(4) 0.0145(3) 0.0077(3) 0.0107(3)
Si3 0.0226(4) 0.0325(4) 0.0373(4) -0.0056(3) 0.0070(3) -0.0035(3)
Si4 0.0339(4) 0.0249(4) 0.0258(4) 0.0032(3) 0.0096(3) 0.0053(3)
O1 0.044(2) 0.33(1) 0.108(4) -0.017(5) -0.009(3) -0.047(4)
N1 0.0271(12) 0.022(1) 0.0246(11) 0.0083(9) 0.0068(9) 0.0035(9)
N2 0.0223(11) 0.0241(11) 0.0253(11) 0.0069(9) 0.0058(9) 0.0016(8)
N3 0.0265(12) 0.021(1) 0.024(1) 0.0046(8) 0.0058(9) 0.0011(8)
N4 0.0246(11) 0.0236(11) 0.0261(11) 0.0072(9) 0.0079(9) 0.0040(8)
C1 0.0263(13) 0.0233(12) 0.0202(11) 0.0032(9) 0.005(1) 0.002(1)
C2 0.0275(14) 0.0243(13) 0.0305(13) 0.006(1) 0.0116(11) 0.005(1)
C3 0.0234(13) 0.0250(12) 0.0264(12) 0.005(1) 0.0061(11) 0.003(1)
C4 0.0254(13) 0.0221(12) 0.0203(12) 0.0028(9) 0.003(1) 0.002(1)
C5 0.0245(13) 0.0222(12) 0.0205(11) 0.0043(9) 0.006(1) 0.005(1)
C6 0.0282(14) 0.0240(12) 0.0196(11) 0.006(1) 0.006(1) 0.003(1)
C7 0.0268(14) 0.0222(12) 0.0264(13) 0.004(1) 0.0059(11) 0.000(1)
C8 0.0291(14) 0.0237(13) 0.0364(15) 0.0086(11) 0.0098(12) 0.0017(11)
C9 0.0233(13) 0.0242(12) 0.0245(12) 0.006(1) 0.006(1) 0.001(1)
C10 0.0254(14) 0.0243(13) 0.0267(13) 0.007(1) 0.0059(11) -0.000(1)
C11 0.0241(13) 0.0254(13) 0.0206(12) 0.006(1) 0.003(1) 0.001(1)
C12 0.0236(13) 0.0285(13) 0.0284(13) 0.0071(11) 0.0068(11) 0.003(1)
C13 0.0256(14) 0.0280(13) 0.0275(13) 0.0066(11) 0.0064(11) 0.0032(11)
C14 0.0232(13) 0.0255(13) 0.0212(12) 0.006(1) 0.006(1) 0.004(1)
C15 0.0230(13) 0.0209(12) 0.0221(12) 0.004(1) 0.004(1) 0.003(1)
C16 0.0254(13) 0.0241(12) 0.0214(12) 0.004(1) 0.005(1) 0.003(1)
C17 0.0266(14) 0.0226(12) 0.0287(13) 0.006(1) 0.0086(11) 0.002(1)
C18 0.0272(14) 0.0226(12) 0.0280(13) 0.006(1) 0.0072(11) 0.002(1)
C19 0.0263(13) 0.0226(12) 0.0216(12) 0.0080(9) 0.003(1) 0.001(1)
C20 0.0254(13) 0.0230(12) 0.0198(11) 0.0047(9) 0.005(1) -0.001(1)
C21 0.0275(14) 0.0237(12) 0.0286(13) 0.008(1) 0.0082(11) 0.005(1)
C22 0.0338(15) 0.0286(14) 0.0304(14) 0.0097(11) 0.0112(12) 0.0040(11)
C23 0.0301(14) 0.0217(12) 0.0261(13) 0.004(1) 0.0085(11) -0.000(1)
C24 0.0289(14) 0.0284(13) 0.0270(13) 0.0088(11) 0.0067(11) 0.0047(11)
C25 0.0232(13) 0.0244(13) 0.0335(14) 0.0054(11) 0.0084(12) 0.002(1)
C26 0.0268(15) 0.0297(14) 0.0413(16) 0.0045(12) 0.0085(13) 0.0021(11)
C27 0.0222(13) 0.0254(13) 0.0289(13) 0.0070(11) 0.0076(11) 0.002(1)
C28 0.0289(14) 0.0269(13) 0.0307(14) 0.0073(11) 0.0066(12) 0.0012(11)
C29 0.0416(18) 0.0370(16) 0.068(2) 0.0310(16) 0.0323(17) 0.0181(14)
C30 0.112(4) 0.049(2) 0.087(3) 0.036(2) 0.080(3) 0.038(2)
C31 0.0271(14) 0.0310(14) 0.0421(16) 0.0148(12) 0.0131(13) 0.0087(11)
C32 0.0297(16) 0.0454(18) 0.0526(19) 0.0224(15) 0.0034(15) 0.0061(13)
C33 0.0305(15) 0.0261(13) 0.0367(15) 0.0134(11) 0.0084(12) 0.0028(11)
C34 0.050(2) 0.0272(14) 0.0439(17) 0.0103(13) 0.0135(15) 0.0087(13)
C35 0.0315(16) 0.0289(15) 0.078(3) 0.0229(16) 0.0091(17) -0.0021(12)
C37 0.0214(14) 0.0310(15) 0.0466(17) 0.0039(13) 0.0052(13) 0.0042(11)
C38 0.0377(18) 0.0465(19) 0.064(2) 0.0083(17) 0.0273(18) -0.0019(15)
C39 0.0265(15) 0.0308(15) 0.0480(18) 0.0002(13) 0.0095(14) 0.0043(11)
C40 0.052(2) 0.045(2) 0.068(2) -0.0059(17) 0.035(2) 0.0003(16)
C41 0.0410(17) 0.0212(13) 0.0413(16) 0.0047(11) 0.0204(14) 0.0023(11)
C42 0.049(2) 0.0321(16) 0.062(2) 0.0199(15) 0.0231(17) 0.0157(14)
C43 0.0407(17) 0.0234(13) 0.0416(16) 0.0097(12) 0.0207(14) 0.0011(12)
C44 0.061(2) 0.048(2) 0.061(2) 0.0341(18) 0.0348(19) 0.0214(17)
C45 0.0377(17) 0.0374(16) 0.0467(18) 0.0166(14) 0.0181(15) 0.0037(13)
C46 0.060(2) 0.049(2) 0.051(2) 0.0051(17) 0.0220(19) -0.0070(17)
C47 0.063(2) 0.049(2) 0.064(2) 0.0322(19) 0.023(2) -0.0009(18)
C48 0.0456(19) 0.0497(19) 0.053(2) 0.0276(16) 0.0292(17) 0.0175(15)
C49 0.043(2) 0.077(3) 0.068(3) 0.040(2) 0.0240(19) 0.0192(19)
C50 0.065(3) 0.081(3) 0.072(3) 0.043(2) 0.048(2) 0.041(2)
C51 0.0427(19) 0.055(2) 0.0308(15) 0.0129(14) 0.0120(14) 0.0006(15)
C52 0.0388(19) 0.074(3) 0.047(2) 0.0205(19) 0.0041(16) 0.0073(17)
C53 0.072(3) 0.057(2) 0.048(2) -0.0063(19) 0.007(2) -0.005(2)
C54 0.0406(18) 0.0486(19) 0.0297(15) 0.0093(13) 0.0041(14) 0.0073(14)
C55 0.063(3) 0.056(2) 0.0374(18) -0.0065(16) 0.0099(18) 0.0079(18)
C56 0.052(2) 0.093(3) 0.047(2) 0.030(2) -0.0082(19) 0.008(2)
C57 0.0453(18) 0.0363(16) 0.0443(17) 0.0181(14) 0.0153(15) 0.0167(14)
C58 0.055(2) 0.056(2) 0.065(2) 0.0137(19) 0.034(2) 0.0139(18)
C59 0.063(3) 0.043(2) 0.078(3) -0.011(2) 0.022(2) 0.0101(18)
C60 0.0438(19) 0.052(2) 0.058(2) 0.0344(17) 0.0221(17) 0.0176(15)
C61 0.076(3) 0.093(4) 0.114(4) 0.084(3) 0.053(3) 0.041(3)
C62 0.073(3) 0.082(3) 0.076(3) 0.042(3) 0.050(3) 0.032(2)
C65 0.048(2) 0.054(2) 0.052(2) -0.0159(18) 0.0042(18) 0.0020(17)
C66 0.0334(17) 0.0403(18) 0.061(2) 0.0123(16) -0.0015(16) -0.0121(14)
C67 0.060(3) 0.058(3) 0.137(5) 0.052(3) -0.024(3) -0.014(2)
C68 0.075(3) 0.079(3) 0.051(2) 0.017(2) 0.021(2) -0.022(2)
C69 0.0369(17) 0.0431(17) 0.0307(15) 0.0028(13) 0.0039(13) 0.0022(13)
C70 0.076(3) 0.074(3) 0.058(2) 0.035(2) 0.020(2) 0.013(2)
C71 0.039(2) 0.065(2) 0.051(2) -0.0010(18) -0.0066(17) 0.0102(17)
C72 0.0378(17) 0.0380(16) 0.0343(15) 0.0108(12) 0.0148(13) 0.0090(13)
C73 0.059(2) 0.048(2) 0.052(2) 0.0229(17) 0.0237(18) 0.0156(17)
C74 0.066(3) 0.058(2) 0.0413(19) 0.0128(17) 0.0276(18) 0.0157(19)
C75 0.064(2) 0.0372(17) 0.0417(18) 0.0143(14) 0.0227(17) 0.0247(16)
C76 0.058(3) 0.087(3) 0.066(3) 0.036(2) 0.014(2) 0.035(2)
C77 0.100(4) 0.069(3) 0.081(3) 0.049(3) 0.042(3) 0.037(3)
C78 0.048(2) 0.0400(17) 0.0262(14) 0.0005(13) 0.0082(13) -0.0097(14)
C79 0.0344(19) 0.089(3) 0.060(2) 0.035(2) 0.0009(18) -0.0066(19)
C80 0.086(3) 0.060(3) 0.045(2) -0.0195(19) 0.024(2) -0.034(2)
C81 0.130(6) 0.094(5) 0.130(6) 0.039(4) 0.028(5) 0.032(4)

loop_
_atom_type_symbol
_atom_type_scat_dispersion_real
_atom_type_scat_dispersion_imag
_atom_type_scat_Cromer_Mann_a1
_atom_type_scat_Cromer_Mann_b1
_atom_type_scat_Cromer_Mann_a2
_atom_type_scat_Cromer_Mann_b2
_atom_type_scat_Cromer_Mann_a3
_atom_type_scat_Cromer_Mann_b3
_atom_type_scat_Cromer_Mann_a4
_atom_type_scat_Cromer_Mann_b4
_atom_type_scat_Cromer_Mann_c
_atom_type_scat_source
'C   ' 0.0020 0.0020 2.3100 20.8439 1.0200 10.2075 1.5886 0.5687 0.8650 51.6512 0.2156 International_Tables_Vol_IV_Table_2.2B
'H   ' 0.0000 0.0000 0.4930 10.5109 0.3229 26.1257 0.1402 3.1424 0.0408 57.7997 0.0030 International_Tables_Vol_IV_Table_2.2B
'N   ' 0.0040 0.0030 12.2126 0.0057 3.1322 9.8933 2.0125 28.9975 1.1663 0.5826 -11.5290 International_Tables_Vol_IV_Table_2.2B
'O   ' 0.0080 0.0060 3.0485 13.2771 2.2868 5.7011 1.5463 0.3239 0.8670 32.9089 0.2508 International_Tables_Vol_IV_Table_2.2B
'Si  ' 0.0720 0.0710 6.2915 2.4386 3.0353 32.3337 1.9891 0.6785 1.5410 81.6937 1.1407 International_Tables_Vol_IV_Table_2.2B
'Cl  ' 0.1320 0.1590 11.4604 0.0104 7.1964 1.1662 6.2556 18.5194 1.6455 47.7784 -9.5574 International_Tables_Vol_IV_Table_2.2B

loop_
_geom_angle_atom_site_label_1
_geom_angle_atom_site_label_2
_geom_angle_atom_site_label_3
_geom_angle
_geom_angle_publ_flag
C22 Si1 C45 108.29(14) yes
C22 Si1 C48 107.54(14) yes
C45 Si1 C48 115.05(16) yes
C22 Si1 C51 107.14(14) yes
C45 Si1 C51 108.78(16) yes
C48 Si1 C51 109.74(17) yes
C24 Si2 C54 107.22(14) yes
C24 Si2 C57 108.80(14) yes
C54 Si2 C57 109.76(16) yes
C24 Si2 C60 104.77(14) yes
C54 Si2 C60 116.13(17) yes
C57 Si2 C60 109.83(16) yes
C26 Si3 C66 108.20(16) yes
C26 Si3 C69 105.43(14) yes
C66 Si3 C69 109.98(17) yes
C26 Si3 C631 105.3(2) yes
C66 Si3 C631 101.0(3) yes
C69 Si3 C631 126.0(3) yes
C26 Si3 C632 109.7(2) yes
C66 Si3 C632 118.7(2) yes
C69 Si3 C632 104.0(2) yes
C631 Si3 C632 22.9(2) yes
C28 Si4 C72 108.11(14) yes
C28 Si4 C75 109.94(14) yes
C72 Si4 C75 108.11(16) yes
C28 Si4 C78 104.17(14) yes
C72 Si4 C78 115.35(15) yes
C75 Si4 C78 111.02(17) yes
C1 N1 C4 107.7(2) yes
C6 N2 C9 109.6(2) yes
C6 N2 H21 125.210 no
C9 N2 H21 125.210 no
C11 N3 C14 107.3(2) yes
C16 N4 C19 109.2(2) yes
C16 N4 H41 125.389 no
C19 N4 H41 125.389 no
N1 C1 C2 109.3(2) yes
N1 C1 C20 123.4(2) yes
C2 C1 C20 126.5(2) yes
C1 C2 C3 106.6(2) yes
C1 C2 C29 129.8(2) yes
C3 C2 C29 123.6(3) yes
C2 C3 C4 106.7(2) yes
C2 C3 C31 123.8(3) yes
C4 C3 C31 129.5(2) yes
N1 C4 C3 109.4(2) yes
N1 C4 C5 123.0(3) yes
C3 C4 C5 127.1(2) yes
C4 C5 C6 123.9(2) yes
C4 C5 C23 117.3(2) yes
C6 C5 C23 118.8(2) yes
N2 C6 C5 123.0(2) yes
N2 C6 C7 107.6(2) yes
C5 C6 C7 129.2(2) yes
C6 C7 C8 107.1(2) yes
C6 C7 C33 127.8(2) yes
C8 C7 C33 125.0(2) yes
C7 C8 C9 107.1(2) yes
C7 C8 C35 124.4(3) yes
C9 C8 C35 128.2(3) yes
N2 C9 C8 108.2(2) yes
N2 C9 C10 123.8(2) yes
C8 C9 C10 127.4(2) yes
C9 C10 C11 123.4(2) yes
C9 C10 C25 118.2(2) yes
C11 C10 C25 118.4(2) yes
N3 C11 C10 122.4(3) yes
N3 C11 C12 109.7(2) yes
C10 C11 C12 127.5(2) yes
C11 C12 C13 106.3(2) yes
C11 C12 C37 128.2(2) yes
C13 C12 C37 125.2(3) yes
C12 C13 C14 107.1(2) yes
C12 C13 C39 125.2(3) yes
C14 C13 C39 127.6(2) yes
N3 C14 C13 109.4(2) yes
N3 C14 C15 122.8(2) yes
C13 C14 C15 127.4(2) yes
C14 C15 C16 124.0(2) yes
C14 C15 C27 118.2(2) yes
C16 C15 C27 117.8(2) yes
N4 C16 C15 123.0(2) yes
N4 C16 C17 108.2(2) yes
C15 C16 C17 128.2(2) yes
C16 C17 C18 107.0(2) yes
C16 C17 C41 128.0(3) yes
C18 C17 C41 124.8(3) yes
C17 C18 C19 107.5(2) yes
C17 C18 C43 124.6(2) yes
C19 C18 C43 127.8(3) yes
N4 C19 C18 108.0(2) yes
N4 C19 C20 123.5(2) yes
C18 C19 C20 128.1(2) yes
C1 C20 C19 123.0(2) yes
C1 C20 C21 118.5(2) yes
C19 C20 C21 118.5(2) yes
C20 C21 C22 175.8(3) yes
Si1 C22 C21 178.1(3) yes
C5 C23 C24 175.2(3) yes
Si2 C24 C23 177.1(3) yes
C10 C25 C26 174.0(3) yes
Si3 C26 C25 174.9(3) yes
C15 C27 C28 173.6(3) yes
Si4 C28 C27 171.9(3) yes
C2 C29 C30 110.5(3) yes
C2 C29 H291 109.212 no
C30 C29 H291 109.211 no
C2 C29 H292 109.211 no
C30 C29 H292 109.211 no
H291 C29 H292 109.467 no
C29 C30 H301 109.467 no
C29 C30 H302 109.467 no
H301 C30 H302 109.476 no
C29 C30 H303 109.467 no
H301 C30 H303 109.476 no
H302 C30 H303 109.476 no
C3 C31 C32 111.5(2) yes
C3 C31 H311 108.963 no
C32 C31 H311 108.963 no
C3 C31 H312 108.963 no
C32 C31 H312 108.963 no
H311 C31 H312 109.466 no
C31 C32 H321 109.466 no
C31 C32 H322 109.467 no
H321 C32 H322 109.476 no
C31 C32 H323 109.466 no
H321 C32 H323 109.476 no
H322 C32 H323 109.476 no
C7 C33 C34 113.6(2) yes
C7 C33 H331 108.436 no
C34 C33 H331 108.436 no
C7 C33 H332 108.436 no
C34 C33 H332 108.436 no
H331 C33 H332 109.467 no
C33 C34 H341 109.467 no
C33 C34 H342 109.467 no
H341 C34 H342 109.476 no
C33 C34 H343 109.467 no
H341 C34 H343 109.476 no
H342 C34 H343 109.476 no
C8 C35 C361 115.4(3) yes
C8 C35 C362 125.3(7) yes
C361 C35 C362 118.7(7) yes
C12 C37 C38 113.0(3) yes
C12 C37 H371 108.586 no
C38 C37 H371 108.586 no
C12 C37 H372 108.586 no
C38 C37 H372 108.586 no
H371 C37 H372 109.467 no
C37 C38 H381 109.467 no
C37 C38 H382 109.466 no
H381 C38 H382 109.476 no
C37 C38 H383 109.467 no
H381 C38 H383 109.476 no
H382 C38 H383 109.476 no
C13 C39 C40 112.6(3) yes
C13 C39 H391 108.691 no
C40 C39 H391 108.690 no
C13 C39 H392 108.691 no
C40 C39 H392 108.691 no
H391 C39 H392 109.467 no
C39 C40 H401 109.467 no
C39 C40 H402 109.467 no
H401 C40 H402 109.476 no
C39 C40 H403 109.466 no
H401 C40 H403 109.476 no
H402 C40 H403 109.476 no
C17 C41 C42 112.5(3) yes
C17 C41 H411 108.710 no
C42 C41 H411 108.709 no
C17 C41 H412 108.709 no
C42 C41 H412 108.709 no
H411 C41 H412 109.467 no
C41 C42 H421 109.467 no
C41 C42 H422 109.466 no
H421 C42 H422 109.476 no
C41 C42 H423 109.466 no
H421 C42 H423 109.476 no
H422 C42 H423 109.476 no
C18 C43 C44 112.8(3) yes
C18 C43 H431 108.641 no
C44 C43 H431 108.641 no
C18 C43 H432 108.640 no
C44 C43 H432 108.641 no
H431 C43 H432 109.467 no
C43 C44 H441 109.467 no
C43 C44 H442 109.467 no
H441 C44 H442 109.476 no
C43 C44 H443 109.467 no
H441 C44 H443 109.476 no
H442 C44 H443 109.476 no
Si1 C45 C46 115.1(2) yes
Si1 C45 C47 112.2(3) yes
C46 C45 C47 110.5(3) yes
Si1 C45 H451 103.713 no
C46 C45 H451 105.662 no
C47 C45 H451 109.028 no
C45 C46 H461 109.467 no
C45 C46 H462 109.467 no
H461 C46 H462 109.475 no
C45 C46 H463 109.467 no
H461 C46 H463 109.475 no
H462 C46 H463 109.476 no
C45 C47 H471 109.467 no
C45 C47 H472 109.467 no
H471 C47 H472 109.475 no
C45 C47 H473 109.467 no
H471 C47 H473 109.476 no
H472 C47 H473 109.476 no
Si1 C48 C49 114.3(3) yes
Si1 C48 C50 113.9(2) yes
C49 C48 C50 112.0(3) yes
Si1 C48 H481 103.486 no
C49 C48 H481 105.787 no
C50 C48 H481 106.292 no
C48 C49 H491 109.467 no
C48 C49 H492 109.467 no
H491 C49 H492 109.476 no
C48 C49 H493 109.466 no
H491 C49 H493 109.475 no
H492 C49 H493 109.476 no
C48 C50 H501 109.466 no
C48 C50 H502 109.466 no
H501 C50 H502 109.476 no
C48 C50 H503 109.467 no
H501 C50 H503 109.476 no
H502 C50 H503 109.476 no
Si1 C51 C52 112.8(2) yes
Si1 C51 C53 111.6(3) yes
C52 C51 C53 109.9(3) yes
Si1 C51 H511 105.793 no
C52 C51 H511 107.631 no
C53 C51 H511 108.949 no
C51 C52 H521 109.467 no
C51 C52 H522 109.467 no
H521 C52 H522 109.476 no
C51 C52 H523 109.467 no
H521 C52 H523 109.476 no
H522 C52 H523 109.476 no
C51 C53 H531 109.466 no
C51 C53 H532 109.467 no
H531 C53 H532 109.476 no
C51 C53 H533 109.467 no
H531 C53 H533 109.475 no
H532 C53 H533 109.476 no
Si2 C54 C55 114.1(3) yes
Si2 C54 C56 112.9(3) yes
C55 C54 C56 110.6(3) yes
Si2 C54 H541 103.978 no
C55 C54 H541 106.668 no
C56 C54 H541 108.037 no
C54 C55 H551 109.467 no
C54 C55 H552 109.467 no
H551 C55 H552 109.475 no
C54 C55 H553 109.467 no
H551 C55 H553 109.476 no
H552 C55 H553 109.476 no
C54 C56 H561 109.467 no
C54 C56 H562 109.467 no
H561 C56 H562 109.475 no
C54 C56 H563 109.467 no
H561 C56 H563 109.476 no
H562 C56 H563 109.476 no
Si2 C57 C58 114.9(2) yes
Si2 C57 C59 111.4(3) yes
C58 C57 C59 109.6(3) yes
Si2 C57 H571 104.243 no
C58 C57 H571 106.196 no
C59 C57 H571 110.195 no
C57 C58 H581 109.467 no
C57 C58 H582 109.467 no
H581 C58 H582 109.476 no
C57 C58 H583 109.467 no
H581 C58 H583 109.475 no
H582 C58 H583 109.476 no
C57 C59 H591 109.467 no
C57 C59 H592 109.466 no
H591 C59 H592 109.475 no
C57 C59 H593 109.467 no
H591 C59 H593 109.476 no
H592 C59 H593 109.476 no
Si2 C60 C61 114.3(3) yes
Si2 C60 C62 113.4(3) yes
C61 C60 C62 110.7(4) yes
Si2 C60 H601 103.391 no
C61 C60 H601 106.587 no
C62 C60 H601 107.628 no
C60 C61 H611 109.466 no
C60 C61 H612 109.466 no
H611 C61 H612 109.476 no
C60 C61 H613 109.467 no
H611 C61 H613 109.476 no
H612 C61 H613 109.476 no
C60 C62 H621 109.467 no
C60 C62 H622 109.467 no
H621 C62 H622 109.476 no
C60 C62 H623 109.467 no
H621 C62 H623 109.476 no
H622 C62 H623 109.476 no
C631 C65 C632 28.0(3) yes
C631 C65 H651 109.467 no
C632 C65 H651 112.933 no
C631 C65 H652 109.467 no
C632 C65 H652 82.682 no
H651 C65 H652 109.475 no
C631 C65 H653 109.467 no
C632 C65 H653 128.365 no
H651 C65 H653 109.476 no
H652 C65 H653 109.476 no
Si3 C66 C67 111.2(3) yes
Si3 C66 C68 112.5(3) yes
C67 C66 C68 111.4(5) yes
Si3 C66 H661 106.813 no
C67 C66 H661 107.976 no
C68 C66 H661 106.613 no
C66 C67 H671 109.467 no
C66 C67 H672 109.467 no
H671 C67 H672 109.476 no
C66 C67 H673 109.467 no
H671 C67 H673 109.475 no
H672 C67 H673 109.476 no
C66 C68 H681 109.467 no
C66 C68 H682 109.467 no
H681 C68 H682 109.476 no
C66 C68 H683 109.467 no
H681 C68 H683 109.475 no
H682 C68 H683 109.476 no
Si3 C69 C70 114.4(3) yes
Si3 C69 C71 113.2(3) yes
C70 C69 C71 110.3(3) yes
Si3 C69 H691 103.420 no
C70 C69 H691 106.814 no
C71 C69 H691 108.143 no
C69 C70 H701 109.466 no
C69 C70 H702 109.466 no
H701 C70 H702 109.476 no
C69 C70 H703 109.467 no
H701 C70 H703 109.476 no
H702 C70 H703 109.476 no
C69 C71 H711 109.466 no
C69 C71 H712 109.466 no
H711 C71 H712 109.476 no
C69 C71 H713 109.467 no
H711 C71 H713 109.476 no
H712 C71 H713 109.476 no
Si4 C72 C73 114.7(2) yes
Si4 C72 C74 113.9(2) yes
C73 C72 C74 109.5(3) yes
Si4 C72 H721 102.364 no
C73 C72 H721 107.448 no
C74 C72 H721 108.319 no
C72 C73 H731 109.467 no
C72 C73 H732 109.466 no
H731 C73 H732 109.475 no
C72 C73 H733 109.467 no
H731 C73 H733 109.476 no
H732 C73 H733 109.476 no
C72 C74 H741 109.467 no
C72 C74 H742 109.467 no
H741 C74 H742 109.475 no
C72 C74 H743 109.467 no
H741 C74 H743 109.476 no
H742 C74 H743 109.476 no
Si4 C75 C76 111.9(3) yes
Si4 C75 C77 112.8(3) yes
C76 C75 C77 110.1(4) yes
Si4 C75 H751 105.538 no
C76 C75 H751 108.567 no
C77 C75 H751 107.579 no
C75 C76 H761 109.467 no
C75 C76 H762 109.466 no
H761 C76 H762 109.476 no
C75 C76 H763 109.466 no
H761 C76 H763 109.476 no
H762 C76 H763 109.476 no
C75 C77 H771 109.467 no
C75 C77 H772 109.466 no
H771 C77 H772 109.476 no
C75 C77 H773 109.467 no
H771 C77 H773 109.476 no
H772 C77 H773 109.476 no
Si4 C78 C79 112.6(2) yes
Si4 C78 C80 112.9(3) yes
C79 C78 C80 111.0(4) yes
Si4 C78 H781 105.346 no
C79 C78 H781 107.447 no
C80 C78 H781 107.148 no
C78 C79 H791 109.467 no
C78 C79 H792 109.467 no
H791 C79 H792 109.476 no
C78 C79 H793 109.467 no
H791 C79 H793 109.476 no
H792 C79 H793 109.476 no
C78 C80 H801 109.467 no
C78 C80 H802 109.467 no
H801 C80 H802 109.476 no
C78 C80 H803 109.466 no
H801 C80 H803 109.476 no
H802 C80 H803 109.476 no
Cl1 C81 Cl2 111.6(5) yes
Cl1 C81 H811 108.940 no
Cl2 C81 H811 108.941 no
Cl1 C81 H812 108.939 no
Cl2 C81 H812 108.941 no
H811 C81 H812 109.466 no
C35 C361 H3611 109.467 no
C35 C361 H3612 109.467 no
H3611 C361 H3612 109.475 no
C35 C361 H3613 109.467 no
H3611 C361 H3613 109.476 no
H3612 C361 H3613 109.476 no
C35 C362 H3621 109.466 no
C35 C362 H3622 109.467 no
H3621 C362 H3622 109.475 no
C35 C362 H3623 109.467 no
H3621 C362 H3623 109.476 no
H3622 C362 H3623 109.477 no
Si3 C631 C65 112.6(4) yes
Si3 C631 C632 84.4(7) yes
C65 C631 C632 75.7(7) yes
Si3 C631 C641 124.6(6) yes
C65 C631 C641 116.0(6) yes
C632 C631 C641 83.3(8) yes
Si3 C631 C642 111.2(5) yes
C65 C631 C642 103.1(6) yes
C632 C631 C642 50.1(7) yes
C641 C631 C642 33.3(5) yes
Si3 C632 C65 108.8(4) yes
Si3 C632 C631 72.7(7) yes
C65 C632 C631 76.3(7) yes
Si3 C632 C641 113.3(5) yes
C65 C632 C641 109.9(5) yes
C631 C632 C641 66.7(8) yes
Si3 C632 C642 125.4(6) yes
C65 C632 C642 122.6(7) yes
C631 C632 C642 101.2(9) yes
C641 C632 C642 34.6(5) yes
C631 C641 C632 30.0(4) yes
C631 C641 C642 83.5(10) yes
C632 C641 C642 53.5(9) yes
C631 C642 C632 28.7(4) yes
C631 C642 C641 63.2(9) yes
C632 C642 C641 91.8(11) yes

loop_
_geom_bond_atom_site_label_1
_geom_bond_atom_site_label_2
_geom_bond_distance
_geom_bond_publ_flag
Cl1 C81 1.69(1) yes
Cl2 C81 1.80(1) yes
Si1 C22 1.849(3) yes
Si1 C45 1.885(3) yes
Si1 C48 1.885(4) yes
Si1 C51 1.886(3) yes
Si2 C24 1.844(3) yes
Si2 C54 1.884(3) yes
Si2 C57 1.883(4) yes
Si2 C60 1.884(4) yes
Si3 C26 1.850(3) yes
Si3 C66 1.878(4) yes
Si3 C69 1.873(4) yes
Si3 C631 1.857(7) yes
Si3 C632 1.935(6) yes
Si4 C28 1.847(3) yes
Si4 C72 1.891(3) yes
Si4 C75 1.887(3) yes
Si4 C78 1.885(4) yes
N1 C1 1.364(4) yes
N1 C4 1.369(3) yes
N2 C6 1.369(3) yes
N2 C9 1.356(3) yes
N2 H21 1.000 no
N3 C11 1.369(3) yes
N3 C14 1.371(3) yes
N4 C16 1.368(3) yes
N4 C19 1.365(4) yes
N4 H41 1.000 no
C1 C2 1.453(4) yes
C1 C20 1.418(4) yes
C2 C3 1.371(4) yes
C2 C29 1.498(4) yes
C3 C4 1.446(4) yes
C3 C31 1.508(4) yes
C4 C5 1.422(4) yes
C5 C6 1.411(4) yes
C5 C23 1.435(4) yes
C6 C7 1.452(4) yes
C7 C8 1.368(4) yes
C7 C33 1.505(4) yes
C8 C9 1.448(4) yes
C8 C35 1.510(4) yes
C9 C10 1.417(4) yes
C10 C11 1.423(4) yes
C10 C25 1.434(4) yes
C11 C12 1.455(4) yes
C12 C13 1.370(4) yes
C12 C37 1.502(4) yes
C13 C14 1.449(4) yes
C13 C39 1.507(4) yes
C14 C15 1.416(4) yes
C15 C16 1.411(4) yes
C15 C27 1.442(4) yes
C16 C17 1.450(4) yes
C17 C18 1.367(4) yes
C17 C41 1.506(4) yes
C18 C19 1.452(4) yes
C18 C43 1.503(4) yes
C19 C20 1.414(4) yes
C20 C21 1.442(4) yes
C21 C22 1.210(4) yes
C23 C24 1.211(4) yes
C25 C26 1.205(4) yes
C27 C28 1.207(4) yes
C29 C30 1.516(6) yes
C29 H291 1.000 no
C29 H292 1.000 no
C30 H301 1.000 no
C30 H302 1.000 no
C30 H303 1.000 no
C31 C32 1.529(5) yes
C31 H311 1.000 no
C31 H312 1.000 no
C32 H321 1.000 no
C32 H322 1.000 no
C32 H323 1.000 no
C33 C34 1.519(4) yes
C33 H331 1.000 no
C33 H332 1.000 no
C34 H341 1.000 no
C34 H342 1.000 no
C34 H343 1.000 no
C35 C361 1.465(6) yes
C35 C362 1.268(14) yes
C37 C38 1.520(5) yes
C37 H371 1.000 no
C37 H372 1.000 no
C38 H381 1.000 no
C38 H382 1.000 no
C38 H383 1.000 no
C39 C40 1.523(6) yes
C39 H391 1.000 no
C39 H392 1.000 no
C40 H401 1.000 no
C40 H402 1.000 no
C40 H403 1.000 no
C41 C42 1.529(5) yes
C41 H411 1.000 no
C41 H412 1.000 no
C42 H421 1.000 no
C42 H422 1.000 no
C42 H423 1.000 no
C43 C44 1.530(5) yes
C43 H431 1.000 no
C43 H432 1.000 no
C44 H441 1.000 no
C44 H442 1.000 no
C44 H443 1.000 no
C45 C46 1.522(5) yes
C45 C47 1.532(5) yes
C45 H451 1.000 no
C46 H461 1.000 no
C46 H462 1.000 no
C46 H463 1.000 no
C47 H471 1.000 no
C47 H472 1.000 no
C47 H473 1.000 no
C48 C49 1.522(6) yes
C48 C50 1.534(5) yes
C48 H481 1.000 no
C49 H491 1.000 no
C49 H492 1.000 no
C49 H493 1.000 no
C50 H501 1.000 no
C50 H502 1.000 no
C50 H503 1.000 no
C51 C52 1.535(6) yes
C51 C53 1.538(6) yes
C51 H511 1.000 no
C52 H521 1.000 no
C52 H522 1.000 no
C52 H523 1.000 no
C53 H531 1.000 no
C53 H532 1.000 no
C53 H533 1.000 no
C54 C55 1.529(5) yes
C54 C56 1.540(5) yes
C54 H541 1.000 no
C55 H551 1.000 no
C55 H552 1.000 no
C55 H553 1.000 no
C56 H561 1.000 no
C56 H562 1.000 no
C56 H563 1.000 no
C57 C58 1.522(5) yes
C57 C59 1.508(6) yes
C57 H571 1.000 no
C58 H581 1.000 no
C58 H582 1.000 no
C58 H583 1.000 no
C59 H591 1.000 no
C59 H592 1.000 no
C59 H593 1.000 no
C60 C61 1.539(5) yes
C60 C62 1.527(6) yes
C60 H601 1.000 no
C61 H611 1.000 no
C61 H612 1.000 no
C61 H613 1.000 no
C62 H621 1.000 no
C62 H622 1.000 no
C62 H623 1.000 no
C65 C631 1.567(8) yes
C65 C632 1.563(7) yes
C65 H651 1.000 no
C65 H652 1.000 no
C65 H653 1.000 no
C66 C67 1.548(6) yes
C66 C68 1.510(7) yes
C66 H661 1.000 no
C67 H671 1.000 no
C67 H672 1.000 no
C67 H673 1.000 no
C68 H681 1.000 no
C68 H682 1.000 no
C68 H683 1.000 no
C69 C70 1.519(6) yes
C69 C71 1.540(5) yes
C69 H691 1.000 no
C70 H701 1.000 no
C70 H702 1.000 no
C70 H703 1.000 no
C71 H711 1.000 no
C71 H712 1.000 no
C71 H713 1.000 no
C72 C73 1.529(5) yes
C72 C74 1.537(5) yes
C72 H721 1.000 no
C73 H731 1.000 no
C73 H732 1.000 no
C73 H733 1.000 no
C74 H741 1.000 no
C74 H742 1.000 no
C74 H743 1.000 no
C75 C76 1.521(7) yes
C75 C77 1.526(6) yes
C75 H751 1.000 no
C76 H761 1.000 no
C76 H762 1.000 no
C76 H763 1.000 no
C77 H771 1.000 no
C77 H772 1.000 no
C77 H773 1.000 no
C78 C79 1.527(6) yes
C78 C80 1.529(5) yes
C78 H781 1.000 no
C79 H791 1.000 no
C79 H792 1.000 no
C79 H793 1.000 no
C80 H801 1.000 no
C80 H802 1.000 no
C80 H803 1.000 no
C81 H811 1.000 no
C81 H812 1.000 no
C361 H3611 1.000 no
C361 H3612 1.000 no
C361 H3613 1.000 no
C362 H3621 1.000 no
C362 H3622 1.000 no
C362 H3623 1.000 no
C631 C632 0.757(7) yes
C631 C641 1.388(12) yes
C631 C642 1.545(12) yes
C632 C641 1.501(11) yes
C632 C642 1.208(11) yes
C641 C642 0.85(1) yes
